data_7110795
loop_
_publ_author_name
'Reynolds, Michael A.'
'Angelici, Robert J.'
'Guzei, Ilia A.'

_publ_section_title
;
 Organometallic models of catalytic hydrodesulfurization:
 Re2(CO)10-promoted cleavage of C--S bonds in benzothiophene
;
_journal_issue 6
_journal_name_full 'Chemical Communications'
_journal_page_first 513
_journal_paper_doi 10.1039/a909161k
_journal_year 2000
_chemical_formula_sum 'C15 H6 O7 Re2 S'
_chemical_formula_weight 702.66
_chemical_name_systematic
; 
 ? 
;
_space_group_IT_number 2
_symmetry_cell_setting triclinic
_symmetry_space_group_name_Hall '-P 1'
_symmetry_space_group_name_H-M 'P -1'
_atom_sites_solution_hydrogens geom
_atom_sites_solution_primary direct
_atom_sites_solution_secondary difmap
_audit_creation_method SHELXL-97
_cell_angle_alpha 73.34(2)
_cell_angle_beta 86.47(3)
_cell_angle_gamma 71.06(2)
_cell_formula_units_Z 4
_cell_length_a 9.167(1)
_cell_length_b 12.544(1)
_cell_length_c 16.019(2)
_cell_measurement_reflns_used 25
_cell_measurement_temperature 296(2)
_cell_measurement_theta_max 15.0
_cell_measurement_theta_min 12.5
_cell_volume 1668.2(4)
_computing_cell_refinement CAD4
_computing_data_collection CAD4
_computing_data_reduction XCAD4PC
_computing_molecular_graphics XP
_computing_publication_material XCIF
_computing_structure_refinement 'SHELXL-97 (Sheldrick, 1997)'
_computing_structure_solution 'SHELXS-97 (Sheldrick, 1990)'
_diffrn_ambient_temperature 296(2)
_diffrn_measured_fraction_theta_full 0.889
_diffrn_measured_fraction_theta_max 0.889
_diffrn_measurement_device_type CAD4
_diffrn_measurement_method theta
_diffrn_radiation_monochromator graphite
_diffrn_radiation_source 'fine-focus sealed tube'
_diffrn_radiation_type MoK\a
_diffrn_radiation_wavelength 0.71073
_diffrn_reflns_av_R_equivalents 0.0312
_diffrn_reflns_av_sigmaI/netI 0.0344
_diffrn_reflns_limit_h_max 10
_diffrn_reflns_limit_h_min -10
_diffrn_reflns_limit_k_max 13
_diffrn_reflns_limit_k_min -12
_diffrn_reflns_limit_l_max 17
_diffrn_reflns_limit_l_min -1
_diffrn_reflns_number 5258
_diffrn_reflns_theta_full 23.39
_diffrn_reflns_theta_max 23.39
_diffrn_reflns_theta_min 2.51
_diffrn_standards_decay_% <1
_diffrn_standards_interval_count 250
_diffrn_standards_number 3
_exptl_absorpt_coefficient_mu 14.659
_exptl_absorpt_correction_T_max 1.000
_exptl_absorpt_correction_T_min 0.729
_exptl_absorpt_correction_type empirical
_exptl_absorpt_process_details DIFABS
_exptl_crystal_colour orange
_exptl_crystal_density_diffrn 2.798
_exptl_crystal_density_method 'not measured'
_exptl_crystal_description block
_exptl_crystal_F_000 1272
_exptl_crystal_size_max 0.40
_exptl_crystal_size_mid 0.40
_exptl_crystal_size_min 0.30
_refine_diff_density_max 1.211
_refine_diff_density_min -1.845
_refine_diff_density_rms 0.247
_refine_ls_extinction_method none
_refine_ls_goodness_of_fit_ref 1.067
_refine_ls_hydrogen_treatment mixed
_refine_ls_matrix_type full
_refine_ls_number_parameters 451
_refine_ls_number_reflns 4337
_refine_ls_number_restraints 36
_refine_ls_restrained_S_all 1.065
_refine_ls_R_factor_all 0.0484
_refine_ls_R_factor_gt 0.0311
_refine_ls_shift/su_max 0.003
_refine_ls_shift/su_mean 0.000
_refine_ls_structure_factor_coef Fsqd
_refine_ls_weighting_details 'calc w=1/[\s^2^(Fo^2^)+(0.0564P)^2^+4.5969P] where P=(Fo^2^+2Fc^2^)/3'
_refine_ls_weighting_scheme calc
_refine_ls_wR_factor_gt 0.0796
_refine_ls_wR_factor_ref 0.0877
_reflns_number_gt 3571
_reflns_number_total 4337
_reflns_threshold_expression >2sigma(I)
_cod_data_source_file a909161ksup1.cif
_cod_data_source_block ang02
_cod_depositor_comments
;
The following automatic conversions were performed:

'_symmetry_cell_setting' value 'Triclinic' changed to 'triclinic'
according to /home/saulius/struct/CIF-dictionaries/cif_core.dic
dictionary named 'cif_core.dic' version 2.4.2 from
2011-04-26.

'_exptl_absorpt_correction_type' value 'Empirical'
changed to 'empirical' according to
/home/saulius/struct/CIF-dictionaries/cif_core.dic dictionary named
'cif_core.dic' version 2.4.2 from 2011-04-26.

Automatic conversion script
Id: cif_fix_values 1891 2012-01-12 08:04:46Z andrius 
;
_cod_original_cell_volume 1668.3(2)
_cod_original_sg_symbol_H-M P-1
_cod_database_code 7110795

loop_
_symmetry_equiv_pos_as_xyz
'x, y, z'
'-x, -y, -z'

loop_
_atom_site_label
_atom_site_type_symbol
_atom_site_fract_x
_atom_site_fract_y
_atom_site_fract_z
_atom_site_U_iso_or_equiv
_atom_site_adp_type
_atom_site_occupancy
_atom_site_symmetry_multiplicity
_atom_site_calc_flag
_atom_site_refinement_flags
Re1 Re -1.18632(5) 0.32969(3) 0.50425(3) 0.02750(14) Uani 1 1 d .
Re2 Re -0.95986(5) 0.25611(3) 0.64491(3) 0.02768(14) Uani 1 1 d .
S1 S -0.9263(3) 0.3570(2) 0.49457(18) 0.0288(6) Uani 1 1 d .
O1 O -1.3437(10) 0.5640(7) 0.3705(6) 0.056(2) Uani 1 1 d .
O2 O -1.3228(9) 0.4721(7) 0.6355(6) 0.049(2) Uani 1 1 d .
O3 O -1.1014(12) 0.2113(10) 0.3521(7) 0.073(3) Uani 1 1 d .
O4 O -1.4780(10) 0.2575(8) 0.5347(6) 0.058(3) Uani 1 1 d .
O5 O -0.9766(10) 0.4656(7) 0.7137(6) 0.050(2) Uani 1 1 d .
O6 O -1.0607(11) 0.1300(8) 0.8186(6) 0.062(3) Uani 1 1 d .
O7 O -0.6359(10) 0.1394(8) 0.7178(7) 0.070(3) Uani 1 1 d .
C1 C -1.2852(12) 0.4786(10) 0.4210(8) 0.036(3) Uani 1 1 d .
C2 C -1.2620(12) 0.4177(10) 0.5916(9) 0.037(3) Uani 1 1 d .
C3 C -1.1357(14) 0.2547(11) 0.4081(8) 0.042(3) Uani 1 1 d .
C4 C -1.3725(13) 0.2857(9) 0.5256(8) 0.041(3) Uani 1 1 d .
C5 C -0.9715(12) 0.3880(10) 0.6890(7) 0.031(3) Uani 1 1 d .
C6 C -1.0249(13) 0.1770(10) 0.7538(8) 0.039(3) Uani 1 1 d .
C7 C -0.7555(13) 0.1843(11) 0.6899(8) 0.040(3) Uani 1 1 d .
C8 C -1.0584(11) 0.1578(9) 0.5825(7) 0.030(2) Uani 1 1 d U
H8A H -1.1186 0.1118 0.6196 0.036 Uiso 1 1 calc R
C9 C -0.9049(12) 0.0996(9) 0.5767(7) 0.034(3) Uani 1 1 d U
H9A H -0.8667 0.0201 0.6164 0.041 Uiso 1 1 calc R
C10 C -0.8057(12) 0.1257(9) 0.5008(8) 0.036(3) Uani 1 1 d U
C11 C -0.7081(14) 0.0333(10) 0.4720(9) 0.051(3) Uani 1 1 d .
H11A H -0.7009 -0.0434 0.5028 0.062 Uiso 1 1 calc R
C12 C -0.6223(15) 0.0529(11) 0.3996(9) 0.052(3) Uani 1 1 d .
H12A H -0.5573 -0.0097 0.3812 0.063 Uiso 1 1 calc R
C13 C -0.6340(13) 0.1651(13) 0.3552(8) 0.051(3) Uani 1 1 d .
H13A H -0.5762 0.1789 0.3059 0.061 Uiso 1 1 calc R
C14 C -0.7278(13) 0.2576(11) 0.3808(8) 0.042(3) Uani 1 1 d .
H14A H -0.7353 0.3341 0.3491 0.050 Uiso 1 1 calc R
C15 C -0.8108(11) 0.2373(9) 0.4536(8) 0.033(3) Uani 1 1 d .
Re3 Re -2.52398(4) 0.67409(3) 0.11181(3) 0.02736(14) Uani 1 1 d .
Re4 Re -2.73200(4) 0.75983(3) -0.03801(3) 0.02689(14) Uani 1 1 d .
S2 S -2.4663(3) 0.6344(2) -0.03321(18) 0.0272(6) Uani 1 1 d .
O1' O -2.3529(15) 0.4232(8) 0.2221(7) 0.091(4) Uani 1 1 d .
O2' O -2.6243(10) 0.7706(7) 0.2688(6) 0.047(2) Uani 1 1 d .
O3' O -2.7974(11) 0.5735(9) 0.1576(7) 0.068(3) Uani 1 1 d .
O4' O -2.2189(12) 0.7337(11) 0.1115(8) 0.086(4) Uani 1 1 d .
O5' O -2.8708(10) 0.5711(7) -0.0487(7) 0.062(3) Uani 1 1 d .
O6' O -3.0576(9) 0.8997(7) 0.0000(6) 0.048(2) Uani 1 1 d .
O7' O -2.7941(14) 0.8823(9) -0.2299(6) 0.077(3) Uani 1 1 d .
C1' C -2.4109(15) 0.5153(11) 0.1803(8) 0.045(3) Uani 1 1 d .
C2' C -2.5851(13) 0.7320(9) 0.2122(8) 0.036(3) Uani 1 1 d .
C3' C -2.7078(13) 0.6177(10) 0.1317(8) 0.039(3) Uani 1 1 d .
C4' C -2.3267(15) 0.7168(12) 0.1083(9) 0.052(3) Uani 1 1 d .
C5' C -2.8166(12) 0.6376(9) -0.0426(8) 0.037(3) Uani 1 1 d .
C6' C -2.9361(13) 0.8515(9) -0.0142(7) 0.035(3) Uani 1 1 d .
C7' C -2.7711(13) 0.8317(10) -0.1579(10) 0.045(3) Uani 1 1 d .
C8' C -2.6276(12) 0.8507(9) 0.0313(7) 0.032(2) Uani 1 1 d U
H8'A H -2.6999 0.9050 0.0599 0.038 Uiso 1 1 calc R
C9' C -2.5925(12) 0.8986(9) -0.0505(7) 0.032(2) Uani 1 1 d U
H9'A H -2.6529 0.9812 -0.0759 0.038 Uiso 1 1 calc R
C10' C -2.4489(12) 0.8563(9) -0.0950(7) 0.032(2) Uani 1 1 d U
C11' C -2.3773(13) 0.9363(9) -0.1439(7) 0.038(3) Uani 1 1 d .
H11B H -2.4270 1.0164 -0.1530 0.045 Uiso 1 1 calc R
C12' C -2.2359(15) 0.8991(11) -0.1785(9) 0.054(4) Uani 1 1 d .
H12B H -2.1908 0.9542 -0.2102 0.064 Uiso 1 1 calc R
C13' C -2.1608(14) 0.7833(12) -0.1673(8) 0.047(3) Uani 1 1 d .
H13B H -2.0645 0.7596 -0.1909 0.056 Uiso 1 1 calc R
C14' C -2.2263(12) 0.7001(10) -0.1210(7) 0.036(3) Uani 1 1 d .
H14B H -2.1750 0.6206 -0.1137 0.043 Uiso 1 1 calc R
C15' C -2.3720(11) 0.7372(8) -0.0848(7) 0.027(2) Uani 1 1 d .

loop_
_atom_site_aniso_label
_atom_site_aniso_U_11
_atom_site_aniso_U_22
_atom_site_aniso_U_33
_atom_site_aniso_U_23
_atom_site_aniso_U_13
_atom_site_aniso_U_12
Re1 0.0313(2) 0.0274(2) 0.0212(3) -0.00455(19) -0.00334(18) -0.00723(18)
Re2 0.0320(2) 0.0299(2) 0.0177(3) -0.00361(19) -0.00235(18) -0.00750(18)
S1 0.0335(13) 0.0250(13) 0.0256(16) -0.0062(12) 0.0017(11) -0.0071(11)
O1 0.055(5) 0.040(5) 0.052(6) 0.010(5) -0.018(5) -0.005(4)
O2 0.050(5) 0.050(5) 0.049(6) -0.022(5) 0.009(4) -0.015(4)
O3 0.088(7) 0.096(8) 0.045(7) -0.038(6) -0.003(6) -0.026(6)
O4 0.049(5) 0.074(6) 0.075(7) -0.037(6) 0.011(5) -0.036(5)
O5 0.071(6) 0.050(5) 0.036(5) -0.017(5) 0.006(4) -0.026(5)
O6 0.073(6) 0.065(6) 0.040(6) 0.002(5) 0.008(5) -0.027(5)
O7 0.045(5) 0.073(6) 0.079(8) -0.015(6) -0.030(5) 0.000(5)
C1 0.032(6) 0.033(6) 0.034(7) -0.010(6) -0.001(5) 0.003(5)
C2 0.033(6) 0.030(6) 0.048(8) -0.013(6) -0.005(6) -0.006(5)
C3 0.058(7) 0.056(8) 0.012(6) -0.009(6) -0.004(5) -0.018(6)
C4 0.042(7) 0.030(6) 0.049(9) -0.015(6) 0.011(6) -0.010(5)
C5 0.038(6) 0.042(7) 0.013(6) 0.000(5) 0.010(5) -0.021(5)
C6 0.043(6) 0.048(7) 0.022(7) 0.001(6) -0.011(5) -0.015(6)
C7 0.038(7) 0.055(7) 0.026(7) -0.013(6) -0.007(5) -0.008(6)
C8 0.034(3) 0.031(3) 0.027(4) -0.006(3) -0.002(3) -0.013(3)
C9 0.038(3) 0.034(3) 0.032(4) -0.010(3) -0.002(3) -0.011(3)
C10 0.036(3) 0.036(4) 0.033(4) -0.011(3) 0.001(3) -0.009(3)
C11 0.052(7) 0.034(7) 0.047(9) -0.005(6) -0.017(7) 0.010(6)
C12 0.061(8) 0.045(8) 0.040(8) -0.021(7) -0.001(7) 0.006(6)
C13 0.042(7) 0.082(10) 0.025(7) -0.027(7) 0.012(6) -0.005(7)
C14 0.041(6) 0.051(7) 0.031(7) -0.010(6) 0.002(6) -0.012(6)
C15 0.030(5) 0.031(6) 0.033(7) -0.008(5) -0.011(5) -0.005(5)
Re3 0.0324(2) 0.0256(2) 0.0184(3) -0.00032(19) -0.00386(18) -0.00617(18)
Re4 0.0292(2) 0.0224(2) 0.0253(3) -0.00393(19) -0.00728(18) -0.00413(18)
S2 0.0330(13) 0.0207(12) 0.0238(15) -0.0034(11) -0.0002(11) -0.0055(11)
O1' 0.152(11) 0.037(6) 0.042(7) 0.008(5) -0.025(7) 0.012(6)
O2' 0.066(5) 0.051(5) 0.029(5) -0.017(4) 0.006(4) -0.021(4)
O3' 0.069(6) 0.101(8) 0.060(7) -0.032(6) 0.028(5) -0.059(6)
O4' 0.055(6) 0.136(10) 0.076(8) -0.016(7) 0.001(6) -0.056(7)
O5' 0.048(5) 0.038(5) 0.100(8) -0.008(5) -0.033(5) -0.016(4)
O6' 0.036(5) 0.046(5) 0.059(6) -0.021(5) 0.003(4) -0.002(4)
O7' 0.129(9) 0.063(6) 0.032(6) 0.012(5) -0.032(6) -0.037(7)
C1' 0.063(8) 0.037(7) 0.025(7) -0.010(6) 0.004(6) -0.001(6)
C2' 0.048(7) 0.027(6) 0.028(7) 0.004(6) -0.001(6) -0.017(5)
C3' 0.042(6) 0.043(7) 0.027(7) -0.012(6) 0.010(5) -0.008(6)
C4' 0.043(7) 0.056(8) 0.057(10) -0.021(7) 0.005(7) -0.014(6)
C5' 0.033(6) 0.018(5) 0.049(8) -0.003(5) -0.018(5) 0.004(5)
C6' 0.036(7) 0.033(6) 0.029(7) -0.007(5) -0.013(5) -0.003(5)
C7' 0.045(7) 0.028(6) 0.063(10) -0.014(7) -0.011(7) -0.009(5)
C8' 0.035(3) 0.029(3) 0.032(4) -0.007(3) -0.004(3) -0.012(3)
C9' 0.036(3) 0.028(3) 0.033(4) -0.010(3) -0.002(3) -0.010(3)
C10' 0.035(3) 0.030(3) 0.030(4) -0.007(3) -0.004(3) -0.011(3)
C11' 0.056(7) 0.028(6) 0.027(7) 0.007(5) -0.010(6) -0.022(5)
C12' 0.054(8) 0.053(8) 0.052(9) 0.009(7) -0.020(7) -0.032(7)
C13' 0.043(6) 0.068(9) 0.022(7) 0.007(6) -0.003(5) -0.025(7)
C14' 0.038(6) 0.048(7) 0.018(6) -0.002(5) -0.004(5) -0.014(5)
C15' 0.032(5) 0.029(5) 0.022(6) -0.001(5) -0.009(5) -0.013(5)

loop_
_atom_type_symbol
_atom_type_description
_atom_type_scat_dispersion_real
_atom_type_scat_dispersion_imag
_atom_type_scat_source
C C 0.0033 0.0016 'International Tables Vol C Tables 4.2.6.8 and 6.1.1.4'
H H 0.0000 0.0000 'International Tables Vol C Tables 4.2.6.8 and 6.1.1.4'
O O 0.0106 0.0060 'International Tables Vol C Tables 4.2.6.8 and 6.1.1.4'
S S 0.1246 0.1234 'International Tables Vol C Tables 4.2.6.8 and 6.1.1.4'
Re Re -1.0185 7.2310 'International Tables Vol C Tables 4.2.6.8 and 6.1.1.4'

loop_
_geom_angle_atom_site_label_1
_geom_angle_atom_site_label_2
_geom_angle_atom_site_label_3
_geom_angle
C1 Re1 C4 94.6(5)
C1 Re1 C2 84.2(5)
C4 Re1 C2 85.6(5)
C1 Re1 C3 89.7(5)
C4 Re1 C3 90.6(5)
C2 Re1 C3 172.6(5)
C1 Re1 C8 172.3(4)
C4 Re1 C8 88.8(4)
C2 Re1 C8 103.0(4)
C3 Re1 C8 83.3(5)
C1 Re1 S1 94.4(3)
C4 Re1 S1 171.0(4)
C2 Re1 S1 94.8(3)
C3 Re1 S1 89.9(3)
C8 Re1 S1 82.3(3)
C1 Re1 Re2 133.2(3)
C4 Re1 Re2 119.5(4)
C2 Re1 Re2 68.8(3)
C3 Re1 Re2 118.6(3)
C8 Re1 Re2 49.3(3)
S1 Re1 Re2 52.92(6)
C7 Re2 C6 88.0(5)
C7 Re2 C5 88.6(5)
C6 Re2 C5 90.6(5)
C7 Re2 C8 117.8(4)
C6 Re2 C8 87.9(4)
C5 Re2 C8 153.5(4)
C7 Re2 C9 85.5(4)
C6 Re2 C9 97.7(4)
C5 Re2 C9 169.6(4)
C8 Re2 C9 34.1(4)
C7 Re2 S1 102.6(4)
C6 Re2 S1 168.2(3)
C5 Re2 S1 94.5(3)
C8 Re2 S1 82.8(3)
C9 Re2 S1 78.4(3)
C7 Re2 Re1 150.9(4)
C6 Re2 Re1 113.0(3)
C5 Re2 Re1 110.2(3)
C8 Re2 Re1 47.3(3)
C9 Re2 Re1 72.3(3)
S1 Re2 Re1 55.31(6)
C15 S1 Re2 102.1(4)
C15 S1 Re1 102.3(3)
Re2 S1 Re1 71.77(7)
O1 C1 Re1 177.9(11)
O2 C2 Re1 171.0(10)
O3 C3 Re1 177.8(11)
O4 C4 Re1 176.4(11)
O5 C5 Re2 178.8(9)
O6 C6 Re2 178.8(10)
O7 C7 Re2 178.2(12)
C9 C8 Re1 126.4(8)
C9 C8 Re2 81.1(6)
Re1 C8 Re2 83.4(3)
C8 C9 C10 126.6(10)
C8 C9 Re2 64.7(6)
C10 C9 Re2 107.8(7)
C15 C10 C11 116.9(11)
C15 C10 C9 123.8(10)
C11 C10 C9 119.2(10)
C12 C11 C10 121.5(12)
C13 C12 C11 118.7(12)
C12 C13 C14 121.7(12)
C15 C14 C13 119.2(12)
C14 C15 C10 122.0(11)
C14 C15 S1 120.7(8)
C10 C15 S1 117.3(9)
C2' Re3 C1' 94.3(5)
C2' Re3 C3' 86.5(4)
C1' Re3 C3' 84.6(5)
C2' Re3 C4' 89.6(5)
C1' Re3 C4' 88.9(5)
C3' Re3 C4' 172.2(5)
C2' Re3 C8' 88.0(4)
C1' Re3 C8' 174.4(5)
C3' Re3 C8' 100.6(4)
C4' Re3 C8' 86.0(5)
C2' Re3 S2 170.3(3)
C1' Re3 S2 95.4(4)
C3' Re3 S2 95.2(3)
C4' Re3 S2 89.9(4)
C8' Re3 S2 82.2(3)
C2' Re3 Re4 119.8(3)
C1' Re3 Re4 131.6(4)
C3' Re3 Re4 66.2(3)
C4' Re3 Re4 121.6(4)
C8' Re3 Re4 50.3(3)
S2 Re3 Re4 52.96(6)
C7' Re4 C6' 90.4(5)
C7' Re4 C5' 91.4(5)
C6' Re4 C5' 88.5(4)
C7' Re4 C8' 115.1(4)
C6' Re4 C8' 90.1(4)
C5' Re4 C8' 153.5(4)
C7' Re4 S2 102.0(4)
C6' Re4 S2 167.3(3)
C5' Re4 S2 93.8(3)
C8' Re4 S2 82.3(3)
C7' Re4 C9' 83.6(4)
C6' Re4 C9' 100.7(4)
C5' Re4 C9' 169.6(5)
C8' Re4 C9' 33.1(4)
S2 Re4 C9' 78.4(3)
C7' Re4 Re3 149.3(3)
C6' Re4 Re3 112.0(3)
C5' Re4 Re3 109.1(3)
C8' Re4 Re3 47.6(3)
S2 Re4 Re3 55.48(7)
C9' Re4 Re3 72.2(3)
C15' S2 Re4 101.8(3)
C15' S2 Re3 102.1(4)
Re4 S2 Re3 71.56(7)
O1' C1' Re3 176.2(13)
O2' C2' Re3 177.0(10)
O3' C3' Re3 166.9(11)
O4' C4' Re3 175.2(13)
O5' C5' Re4 176.4(9)
O6' C6' Re4 176.2(9)
O7' C7' Re4 175.3(10)
C9' C8' Re3 127.5(9)
C9' C8' Re4 81.4(6)
Re3 C8' Re4 82.1(3)
C8' C9' C10' 127.3(10)
C8' C9' Re4 65.5(5)
C10' C9' Re4 106.7(6)
C15' C10' C11' 117.4(10)
C15' C10' C9' 122.6(9)
C11' C10' C9' 119.9(10)
C12' C11' C10' 121.4(11)
C13' C12' C11' 121.0(11)
C12' C13' C14' 120.5(12)
C13' C14' C15' 119.2(11)
C10' C15' C14' 120.6(9)
C10' C15' S2 118.9(8)
C14' C15' S2 120.4(8)

loop_
_geom_bond_atom_site_label_1
_geom_bond_atom_site_label_2
_geom_bond_distance
Re1 C1 1.927(12)
Re1 C4 1.940(12)
Re1 C2 1.982(14)
Re1 C3 1.983(13)
Re1 C8 2.142(10)
Re1 S1 2.506(2)
Re1 Re2 2.8945(7)
Re2 C7 1.881(11)
Re2 C6 1.910(13)
Re2 C5 1.947(12)
Re2 C8 2.208(10)
Re2 C9 2.413(11)
Re2 S1 2.431(3)
S1 C15 1.805(11)
O1 C1 1.128(13)
O2 C2 1.119(13)
O3 C3 1.154(14)
O4 C4 1.122(13)
O5 C5 1.138(13)
O6 C6 1.124(14)
O7 C7 1.111(13)
C8 C9 1.370(14)
C9 C10 1.498(16)
C10 C15 1.374(15)
C10 C11 1.392(17)
C11 C12 1.369(18)
C12 C13 1.355(18)
C13 C14 1.356(17)
C14 C15 1.359(16)
Re3 C2' 1.929(14)
Re3 C1' 1.947(12)
Re3 C3' 2.005(12)
Re3 C4' 2.040(13)
Re3 C8' 2.150(10)
Re3 S2 2.503(3)
Re3 Re4 2.8818(7)
Re4 C7' 1.874(15)
Re4 C6' 1.932(12)
Re4 C5' 1.950(11)
Re4 C8' 2.239(10)
Re4 S2 2.425(3)
Re4 C9' 2.433(9)
S2 C15' 1.766(9)
O1' C1' 1.126(14)
O2' C2' 1.132(14)
O3' C3' 1.130(13)
O4' C4' 1.083(14)
O5' C5' 1.128(12)
O6' C6' 1.126(13)
O7' C7' 1.140(15)
C8' C9' 1.343(15)
C9' C10' 1.473(15)
C10' C15' 1.395(14)
C10' C11' 1.402(14)
C11' C12' 1.368(18)
C12' C13' 1.354(18)
C13' C14' 1.381(15)
C14' C15' 1.412(15)
